data_7118088
loop_
_publ_author_name
'Hong-Wen Liang'
'Kun Jiang'
'Wei Ding'
'Yi Yuan'
'Li Shuai'
'Ying-Chun Chen'
'Ye Wei'

_publ_section_title
;
 Selective remote C-H sulfonylation of aminoquinolines with arylsulfonyl
 chlorides via copper catalysis
;
_journal_name_full Chem.Commun.
_journal_page_first 16928
_journal_paper_doi 10.1039/C5cc05527J
_journal_volume 51
_journal_year 2015
_chemical_formula_moiety 'C23 H18 N2 O3 S'
_chemical_formula_sum 'C23 H18 N2 O3 S'
_chemical_formula_weight 402.45
_chemical_name_systematic
;
 ? 
;
_space_group_crystal_system triclinic
_space_group_IT_number 2
_space_group_name_Hall '-P 1'
_space_group_name_H-M_alt 'P -1'
_symmetry_space_group_name_Hall '-P 1'
_symmetry_space_group_name_H-M 'P -1'
_atom_sites_solution_hydrogens geom
_atom_sites_solution_primary direct
_atom_sites_solution_secondary difmap
_audit_creation_date 2014-07-08
_audit_creation_method
;
  Olex2 1.1
  (compiled 2011.11.01 svn.r2039, GUI svn.r3906)
;
_audit_update_record
;
2014-11-10 deposited with the CCDC.
2015-09-24 downloaded from the CCDC.
;
_cell_angle_alpha 102.651(4)
_cell_angle_beta 93.971(5)
_cell_angle_gamma 114.471(5)
_cell_formula_units_Z 2
_cell_length_a 9.4496(6)
_cell_length_b 10.2550(5)
_cell_length_c 11.2370(6)
_cell_measurement_reflns_used 4151
_cell_measurement_temperature 100.0(3)
_cell_measurement_theta_max 72.4540
_cell_measurement_theta_min 4.9120
_cell_volume 951.23(10)
_computing_cell_refinement
;
CrysAlisPro, Agilent Technologies,
Version 1.171.37.33 (release 27-03-2014 CrysAlis171 .NET)
(compiled Mar 27 2014,17:12:48)
;
_computing_data_collection
;
CrysAlisPro, Agilent Technologies,
Version 1.171.37.33 (release 27-03-2014 CrysAlis171 .NET)
(compiled Mar 27 2014,17:12:48)
;
_computing_data_reduction
;
CrysAlisPro, Agilent Technologies,
Version 1.171.37.33 (release 27-03-2014 CrysAlis171 .NET)
(compiled Mar 27 2014,17:12:48)
;
_computing_molecular_graphics
;
O. V. Dolomanov, L. J. Bourhis, R. J. Gildea, J. A. K. Howard and H. Puschmann,
OLEX2: a complete structure solution, refinement and analysis program.
J. Appl. Cryst. (2009). 42, 339-341.
;
_computing_publication_material
;
O. V. Dolomanov, L. J. Bourhis, R. J. Gildea, J. A. K. Howard and H. Puschmann,
OLEX2: a complete structure solution, refinement and analysis program.
J. Appl. Cryst. (2009). 42, 339-341.
;
_computing_structure_refinement
;
SHELXL, G.M. Sheldrick, Acta Cryst.
2008). A64, 112-122
;
_computing_structure_solution
;
SHELXS, G.M. Sheldrick, Acta Cryst.
(2008). A64, 112-122
;
_diffrn_ambient_environment N~2~
_diffrn_ambient_temperature 100.0(3)
_diffrn_detector 'CCD plate'
_diffrn_detector_area_resol_mean 10.5594
_diffrn_detector_type Atlas
_diffrn_measured_fraction_theta_full 0.9982
_diffrn_measured_fraction_theta_max 0.9670
_diffrn_measurement_details
;
  1 omega  -50.00   28.00   1.0000    1.0000
omega____ theta____ kappa____ phi______ frames
    -      -40.3992   38.0000   90.0000 78

  2 omega  -50.00   35.00   1.0000    1.0000
omega____ theta____ kappa____ phi______ frames
    -      -40.3992   38.0000  -60.0000 85

  3 omega  -81.00   19.00   1.0000    1.0000
omega____ theta____ kappa____ phi______ frames
    -      -40.3992   19.0000 -120.0000 100

  4 omega   25.00   83.00   1.0000    1.0000
omega____ theta____ kappa____ phi______ frames
    -       40.3992 -125.0000    0.0000 58

  5 omega   51.00  105.00   1.0000    1.0000
omega____ theta____ kappa____ phi______ frames
    -      106.9122  -94.0000  120.0000 54

  6 omega   91.00  118.00   1.0000    1.0000
omega____ theta____ kappa____ phi______ frames
    -      106.9122 -125.0000   60.0000 27

  7 omega   39.00   96.00   1.0000    1.0000
omega____ theta____ kappa____ phi______ frames
    -      106.9122  -45.0000   90.0000 57

  8 omega  119.00  176.00   1.0000    1.0000
omega____ theta____ kappa____ phi______ frames
    -      106.9122   30.0000  150.0000 57

  9 omega   93.00  178.00   1.0000    1.0000
omega____ theta____ kappa____ phi______ frames
    -      106.9122   30.0000   90.0000 85

 10 omega  138.00  178.00   1.0000    1.0000
omega____ theta____ kappa____ phi______ frames
    -      106.9122  125.0000  -30.0000 40

 11 omega   97.00  123.00   1.0000    1.0000
omega____ theta____ kappa____ phi______ frames
    -      106.9122  125.0000  -30.0000 26

 12 omega   77.00  103.00   1.0000    1.0000
omega____ theta____ kappa____ phi______ frames
    -      106.9122   30.0000  150.0000 26

 13 omega   30.00   91.00   1.0000    1.0000
omega____ theta____ kappa____ phi______ frames
    -      106.9122  -30.0000  150.0000 61

 14 omega   39.00  141.00   1.0000    1.0000
omega____ theta____ kappa____ phi______ frames
    -      106.9122  -77.0000  -30.0000 102

 15 omega   40.00   87.00   1.0000    1.0000
omega____ theta____ kappa____ phi______ frames
    -       40.3992 -125.0000 -180.0000 47

 16 omega   25.00   70.00   1.0000    1.0000
omega____ theta____ kappa____ phi______ frames
    -      106.9122  -94.0000  -90.0000 45

 17 omega   39.00  113.00   1.0000    1.0000
omega____ theta____ kappa____ phi______ frames
    -      106.9122 -125.0000  -30.0000 74

 18 omega   32.00   58.00   1.0000    1.0000
omega____ theta____ kappa____ phi______ frames
    -      106.9122  -30.0000  -90.0000 26

 19 omega   29.00   77.00   1.0000    1.0000
omega____ theta____ kappa____ phi______ frames
    -      106.9122  -30.0000  -30.0000 48
;
_diffrn_measurement_device 'four-circle diffractometer'
_diffrn_measurement_device_type 'SuperNova, Dual, Cu at zero, Atlas'
_diffrn_measurement_method '\w scans'
_diffrn_orient_matrix_UB_11 -0.1240947000
_diffrn_orient_matrix_UB_12 0.0550931000
_diffrn_orient_matrix_UB_13 0.0361147000
_diffrn_orient_matrix_UB_21 0.0936896000
_diffrn_orient_matrix_UB_22 0.0734843000
_diffrn_orient_matrix_UB_23 0.1336079000
_diffrn_orient_matrix_UB_31 0.0947771000
_diffrn_orient_matrix_UB_32 0.1449042000
_diffrn_orient_matrix_UB_33 -0.0353497000
_diffrn_radiation_monochromator mirror
_diffrn_radiation_probe x-ray
_diffrn_radiation_type 'Cu K\a'
_diffrn_radiation_wavelength 1.54184
_diffrn_reflns_av_R_equivalents 0.0165
_diffrn_reflns_av_unetI/netI 0.0195
_diffrn_reflns_limit_h_max 11
_diffrn_reflns_limit_h_min -11
_diffrn_reflns_limit_k_max 12
_diffrn_reflns_limit_k_min -9
_diffrn_reflns_limit_l_max 9
_diffrn_reflns_limit_l_min -13
_diffrn_reflns_number 6105
_diffrn_reflns_theta_full 73.32
_diffrn_reflns_theta_max 73.32
_diffrn_reflns_theta_min 4.10
_diffrn_source 'sealed X-ray tube'
_diffrn_source_current n/a
_diffrn_source_type 'SuperNova (Cu) X-ray Source'
_diffrn_source_voltage n/a
_exptl_absorpt_coefficient_mu 1.747
_exptl_absorpt_correction_T_max 1.00000
_exptl_absorpt_correction_T_min 0.74003
_exptl_absorpt_correction_type multi-scan
_exptl_absorpt_process_details
;
CrysAlisPro, Agilent Technologies,
Version 1.171.37.33 (release 27-03-2014 CrysAlis171 .NET)
(compiled Mar 27 2014,17:12:48)
Empirical absorption correction using spherical harmonics,
 implemented in SCALE3 ABSPACK scaling algorithm.
;
_exptl_crystal_colour yellow
_exptl_crystal_density_diffrn 1.405
_exptl_crystal_density_method 'not measured'
_exptl_crystal_F_000 420
_exptl_crystal_size_max 0.2
_exptl_crystal_size_mid 0.2
_exptl_crystal_size_min 0.2
_refine_diff_density_max 1.200
_refine_diff_density_min -0.476
_refine_diff_density_rms 0.059
_refine_ls_extinction_method none
_refine_ls_goodness_of_fit_ref 1.052
_refine_ls_hydrogen_treatment mixed
_refine_ls_matrix_type full
_refine_ls_number_parameters 263
_refine_ls_number_reflns 3694
_refine_ls_number_restraints 0
_refine_ls_restrained_S_all 1.052
_refine_ls_R_factor_all 0.0478
_refine_ls_R_factor_gt 0.0466
_refine_ls_shift/su_max 0.152
_refine_ls_shift/su_mean 0.002
_refine_ls_structure_factor_coef Fsqd
_refine_ls_weighting_details 'calc w=1/[\s^2^(Fo^2^)+(0.0700P)^2^+0.7470P] where P=(Fo^2^+2Fc^2^)/3'
_refine_ls_weighting_scheme calc
_refine_ls_wR_factor_gt 0.1262
_refine_ls_wR_factor_ref 0.1273
_reflns_number_gt 3536
_reflns_number_total 3694
_reflns_threshold_expression >2sigma(I)
_cod_data_source_file c5cc05527j2.cif
_cod_data_source_block exp_7336
_cod_original_cell_volume 951.22(9)
_cod_database_code 7118088
_chemical_oxdiff_formula 'C H N O S'
_reflns_odcompleteness_completeness 99.82
_reflns_odcompleteness_iscentric 1
_reflns_odcompleteness_theta 66.97

loop_
_space_group_symop_id
_space_group_symop_operation_xyz
1 'x, y, z'
2 '-x, -y, -z'

loop_
_atom_site_label
_atom_site_type_symbol
_atom_site_fract_x
_atom_site_fract_y
_atom_site_fract_z
_atom_site_U_iso_or_equiv
_atom_site_adp_type
_atom_site_occupancy
_atom_site_symmetry_multiplicity
_atom_site_calc_flag
_atom_site_refinement_flags
_atom_site_disorder_assembly
_atom_site_disorder_group
S11 S 0.18669(5) -0.08880(5) 0.22719(4) 0.02260(15) Uani 1 1 d . . .
C18 C 0.4711(2) 0.1331(2) 0.22073(17) 0.0249(4) Uani 1 1 d . . .
H18 H 0.5002 0.1357 0.3023 0.030 Uiso 1 1 calc R . .
O16 O -0.24740(17) 0.28647(17) 0.43356(13) 0.0346(4) Uani 1 1 d . . .
C6 C 0.1267(2) 0.02760(19) 0.33025(16) 0.0188(4) Uani 1 1 d . . .
C22 C 0.2800(2) 0.0229(2) 0.03021(17) 0.0261(4) Uani 1 1 d . . .
H22 H 0.1809 -0.0467 -0.0148 0.031 Uiso 1 1 calc R . .
O13 O 0.27109(18) -0.14418(16) 0.29810(13) 0.0313(3) Uani 1 1 d . . .
O12 O 0.05079(17) -0.19417(15) 0.13436(13) 0.0299(3) Uani 1 1 d . . .
C21 C 0.3872(2) 0.1201(2) -0.02464(18) 0.0276(4) Uani 1 1 d . . .
H21 H 0.3601 0.1137 -0.1076 0.033 Uiso 1 1 calc R . .
N14 N -0.02279(17) 0.31770(17) 0.54722(13) 0.0216(3) Uani 1 1 d . . .
H14 H 0.0424 0.3693 0.6159 0.026 Uiso 1 1 calc R . .
C4 C 0.3461(2) 0.1103(2) 0.51472(17) 0.0250(4) Uani 1 1 d . . .
H4 H 0.3878 0.0484 0.4749 0.030 Uiso 1 1 calc R . .
C20 C 0.5351(2) 0.2274(2) 0.04225(18) 0.0257(4) Uani 1 1 d . . .
C7 C -0.0060(2) 0.03774(19) 0.28355(15) 0.0192(4) Uani 1 1 d . . .
H7 H -0.0599 -0.0199 0.2039 0.023 Uiso 1 1 calc R . .
N1 N 0.22459(18) 0.29744(18) 0.63907(14) 0.0249(4) Uani 1 1 d . . .
C10 C 0.1544(2) 0.20880(19) 0.52166(15) 0.0193(4) Uani 1 1 d . . .
C17 C 0.3225(2) 0.0309(2) 0.15355(17) 0.0220(4) Uani 1 1 d . . .
C9 C 0.0166(2) 0.21826(19) 0.46962(15) 0.0183(4) Uani 1 1 d . . .
C5 C 0.2108(2) 0.1128(2) 0.45332(16) 0.0195(4) Uani 1 1 d . . .
C19 C 0.5754(2) 0.2310(2) 0.16525(18) 0.0269(4) Uani 1 1 d . . .
H19 H 0.6743 0.3006 0.2106 0.032 Uiso 1 1 calc R . .
C15 C -0.1512(2) 0.3452(2) 0.52965(17) 0.0233(4) Uani 1 1 d . . .
C24 C -0.1645(2) 0.4539(2) 0.6355(2) 0.0294(4) Uani 1 1 d . . .
C2 C 0.3502(2) 0.2915(2) 0.69087(17) 0.0294(4) Uani 1 1 d . . .
H2 H 0.3990 0.3521 0.7707 0.035 Uiso 1 1 calc R . .
C23 C 0.6491(3) 0.3377(3) -0.0158(2) 0.0343(5) Uani 1 1 d . . .
H23A H 0.6344 0.2928 -0.1030 0.051 Uiso 1 1 calc R . .
H23B H 0.7555 0.3663 0.0223 0.051 Uiso 1 1 calc R . .
H23C H 0.6298 0.4241 -0.0037 0.051 Uiso 1 1 calc R . .
C8 C -0.0624(2) 0.13178(19) 0.35178(15) 0.0183(3) Uani 1 1 d . . .
H8 H -0.1526 0.1358 0.3178 0.022 Uiso 1 1 calc R . .
C25 C -0.0745(3) 0.5030(2) 0.7539(2) 0.0366(5) Uani 1 1 d . . .
H25 H 0.0010 0.4701 0.7699 0.044 Uiso 1 1 calc R . .
C26 C -0.0976(4) 0.6012(2) 0.8479(3) 0.0539(8) Uani 1 1 d . . .
H26 H -0.0368 0.6347 0.9266 0.065 Uiso 1 1 calc R . .
C3 C 0.4144(2) 0.1990(2) 0.63228(18) 0.0294(4) Uani 1 1 d . . .
H3 H 0.5028 0.1981 0.6732 0.035 Uiso 1 1 calc R . .
C29 C -0.2785(3) 0.5035(2) 0.6127(3) 0.0404(6) Uani 1 1 d . . .
H29 H -0.3396 0.4714 0.5342 0.048 Uiso 1 1 calc R . .
C28 C -0.2993(4) 0.6013(3) 0.7090(3) 0.0584(9) Uani 1 1 d . . .
H28 H -0.3749 0.6345 0.6942 0.070 Uiso 1 1 calc R . .
C27 C -0.2108(4) 0.6494(3) 0.8248(3) 0.0681(11) Uani 1 1 d . . .
H27 H -0.2266 0.7146 0.8882 0.082 Uiso 1 1 calc R . .

loop_
_atom_site_aniso_label
_atom_site_aniso_U_11
_atom_site_aniso_U_22
_atom_site_aniso_U_33
_atom_site_aniso_U_23
_atom_site_aniso_U_13
_atom_site_aniso_U_12
S11 0.0294(3) 0.0215(2) 0.0209(2) 0.00818(18) 0.00868(18) 0.01322(19)
C18 0.0278(10) 0.0365(10) 0.0190(8) 0.0112(8) 0.0076(7) 0.0200(8)
O16 0.0332(8) 0.0429(9) 0.0296(8) 0.0026(6) -0.0010(6) 0.0231(7)
C6 0.0205(8) 0.0187(8) 0.0169(8) 0.0076(7) 0.0052(6) 0.0068(7)
C22 0.0281(10) 0.0313(10) 0.0227(9) 0.0088(8) 0.0041(7) 0.0160(8)
O13 0.0440(8) 0.0327(8) 0.0331(8) 0.0196(6) 0.0153(6) 0.0255(7)
O12 0.0360(8) 0.0224(7) 0.0263(7) 0.0018(5) 0.0078(6) 0.0100(6)
C21 0.0341(10) 0.0392(11) 0.0201(9) 0.0146(8) 0.0080(8) 0.0223(9)
N14 0.0183(7) 0.0250(8) 0.0139(7) -0.0011(6) 0.0023(5) 0.0056(6)
C4 0.0204(9) 0.0333(10) 0.0236(9) 0.0155(8) 0.0057(7) 0.0099(8)
C20 0.0278(9) 0.0375(10) 0.0246(9) 0.0152(8) 0.0126(7) 0.0218(9)
C7 0.0193(8) 0.0192(8) 0.0132(8) 0.0037(6) 0.0009(6) 0.0034(7)
N1 0.0192(7) 0.0305(8) 0.0141(7) 0.0039(6) -0.0004(6) 0.0021(6)
C10 0.0160(8) 0.0227(9) 0.0128(8) 0.0053(7) 0.0020(6) 0.0023(7)
C17 0.0270(9) 0.0262(9) 0.0218(9) 0.0105(7) 0.0099(7) 0.0175(8)
C9 0.0153(8) 0.0190(8) 0.0150(8) 0.0044(6) 0.0036(6) 0.0023(6)
C5 0.0161(8) 0.0235(9) 0.0177(8) 0.0102(7) 0.0044(6) 0.0051(7)
C19 0.0237(9) 0.0385(11) 0.0251(9) 0.0128(8) 0.0083(7) 0.0174(8)
C15 0.0240(9) 0.0210(9) 0.0238(9) 0.0069(7) 0.0082(7) 0.0078(7)
C24 0.0333(11) 0.0164(8) 0.0371(11) 0.0084(8) 0.0209(9) 0.0070(8)
C2 0.0200(9) 0.0395(11) 0.0161(8) 0.0082(8) -0.0035(7) 0.0020(8)
C23 0.0337(11) 0.0466(13) 0.0308(11) 0.0207(10) 0.0146(9) 0.0191(10)
C8 0.0151(8) 0.0203(8) 0.0152(8) 0.0045(6) 0.0014(6) 0.0040(7)
C25 0.0465(13) 0.0198(9) 0.0311(11) 0.0012(8) 0.0188(9) 0.0038(9)
C26 0.0756(19) 0.0211(10) 0.0447(14) -0.0008(10) 0.0382(14) 0.0028(11)
C3 0.0186(9) 0.0433(12) 0.0247(9) 0.0186(9) 0.0007(7) 0.0081(8)
C29 0.0383(12) 0.0235(10) 0.0687(16) 0.0212(11) 0.0339(12) 0.0146(9)
C28 0.0633(17) 0.0238(11) 0.102(3) 0.0245(14) 0.0607(18) 0.0215(12)
C27 0.097(2) 0.0160(11) 0.090(2) 0.0105(13) 0.077(2) 0.0166(13)

loop_
_atom_type_symbol
_atom_type_description
_atom_type_scat_dispersion_real
_atom_type_scat_dispersion_imag
_atom_type_scat_source
C C 0.0181 0.0091 'International Tables Vol C Tables 4.2.6.8 and 6.1.1.4'
H H 0.0000 0.0000 'International Tables Vol C Tables 4.2.6.8 and 6.1.1.4'
N N 0.0311 0.0180 'International Tables Vol C Tables 4.2.6.8 and 6.1.1.4'
O O 0.0492 0.0322 'International Tables Vol C Tables 4.2.6.8 and 6.1.1.4'
S S 0.3331 0.5567 'International Tables Vol C Tables 4.2.6.8 and 6.1.1.4'

loop_
_geom_angle_atom_site_label_1
_geom_angle_atom_site_label_2
_geom_angle_atom_site_label_3
_geom_angle
_geom_angle_site_symmetry_1
_geom_angle_site_symmetry_3
O13 S11 C6 109.02(8) . .
O13 S11 C17 107.80(9) . .
O12 S11 C6 107.80(8) . .
O12 S11 O13 118.76(9) . .
O12 S11 C17 107.84(9) . .
C17 S11 C6 104.76(8) . .
C19 C18 C17 119.35(17) . .
C7 C6 S11 115.82(13) . .
C7 C6 C5 120.26(16) . .
C5 C6 S11 123.87(14) . .
C21 C22 C17 119.12(18) . .
C22 C21 C20 121.21(17) . .
C15 N14 C9 128.76(15) . .
C3 C4 C5 119.68(19) . .
C21 C20 C19 118.32(18) . .
C21 C20 C23 121.23(17) . .
C19 C20 C23 120.45(19) . .
C6 C7 C8 122.29(16) . .
C2 N1 C10 117.78(17) . .
N1 C10 C9 115.64(16) . .
N1 C10 C5 123.30(16) . .
C5 C10 C9 121.05(15) . .
C18 C17 S11 119.09(14) . .
C18 C17 C22 120.71(17) . .
C22 C17 S11 120.20(15) . .
N14 C9 C10 114.17(15) . .
C8 C9 N14 126.28(16) . .
C8 C9 C10 119.55(16) . .
C4 C5 C6 126.41(17) . .
C10 C5 C6 117.31(16) . .
C10 C5 C4 116.28(16) . .
C18 C19 C20 121.22(19) . .
O16 C15 N14 122.28(17) . .
O16 C15 C24 122.15(18) . .
N14 C15 C24 115.56(17) . .
C25 C24 C15 123.75(19) . .
C25 C24 C29 119.5(2) . .
C29 C24 C15 116.7(2) . .
N1 C2 C3 123.56(17) . .
C9 C8 C7 119.51(16) . .
C26 C25 C24 120.0(3) . .
C27 C26 C25 120.2(3) . .
C4 C3 C2 119.40(18) . .
C28 C29 C24 119.1(3) . .
C27 C28 C29 121.2(3) . .
C28 C27 C26 119.9(2) . .

loop_
_geom_bond_atom_site_label_1
_geom_bond_atom_site_label_2
_geom_bond_distance
_geom_bond_site_symmetry_2
S11 C6 1.7702(18) .
S11 O13 1.4419(14) .
S11 O12 1.4408(15) .
S11 C17 1.7678(18) .
C18 C17 1.389(3) .
C18 C19 1.381(3) .
O16 C15 1.217(2) .
C6 C7 1.378(2) .
C6 C5 1.432(2) .
C22 C21 1.385(3) .
C22 C17 1.391(3) .
C21 C20 1.395(3) .
N14 C9 1.382(2) .
N14 C15 1.366(2) .
C4 C5 1.423(2) .
C4 C3 1.363(3) .
C20 C19 1.396(3) .
C20 C23 1.509(3) .
C7 C8 1.400(3) .
N1 C10 1.364(2) .
N1 C2 1.316(3) .
C10 C9 1.439(2) .
C10 C5 1.416(3) .
C9 C8 1.378(2) .
C15 C24 1.493(3) .
C24 C25 1.393(3) .
C24 C29 1.399(3) .
C2 C3 1.400(3) .
C25 C26 1.387(3) .
C26 C27 1.382(5) .
C29 C28 1.390(3) .
C28 C27 1.365(5) .
